data_7031261
loop_
_publ_author_name
'Balakrishna, Maravanji S.'
'Suresh, Devarajan'
'Ananthnag, Guddekoppa S.'
'Mague, Joel T.'

_publ_section_title
;
 Quaternization and oxidation reactions of cyclodiphosphazane derivatives
 and their copper(i) and gold(i) complexes.
;
_journal_issue 23
_journal_name_full 'Dalton transactions (Cambridge, England : 2003)'
_journal_page_first 8835
_journal_page_last 8848
_journal_paper_doi 10.1039/c4dt00801d
_journal_volume 43
_journal_year 2014
_chemical_formula_moiety 'C24 H49 N4 P2 Se, I'
_chemical_formula_sum 'C24 H49 I N4 P2 Se'
_chemical_formula_weight 661.47
_chemical_name_systematic
;
1,3-Di-<i>tert</i>-butyl-2,4-bis-<i>tert</i>-butylamino-
2-methyl-4-selenoxo-4\l^5^-[1,3,2,4]diazadiphosphetidin-
2-ium iodide toluene solvate
;
_space_group_crystal_system triclinic
_space_group_IT_number 1
_space_group_name_Hall 'P 1'
_space_group_name_H-M_alt 'P 1'
_symmetry_space_group_name_Hall 'P 1'
_symmetry_space_group_name_H-M 'P 1'
_atom_sites_solution_hydrogens mixed
_atom_sites_solution_primary direct
_atom_sites_solution_secondary difmap
_audit_creation_method SHELXL-2013
_cell_angle_alpha 93.176(1)
_cell_angle_beta 104.556(1)
_cell_angle_gamma 91.995(1)
_cell_formula_units_Z 2
_cell_length_a 9.3436(6)
_cell_length_b 10.3905(7)
_cell_length_c 16.7060(13)
_cell_measurement_reflns_used 6895
_cell_measurement_temperature 100(2)
_cell_measurement_theta_max 28.30
_cell_measurement_theta_min 2.29
_cell_volume 1565.43(19)
_computing_cell_refinement 'Bruker <i>SMART</i> (Bruker, 2000)'
_computing_data_collection 'Bruker <i>SMART</i> (Bruker, 2000)'
_computing_data_reduction 'Bruker </i>SAINT</i> (Bruker, 2004)'
_computing_molecular_graphics '<i>DIAMOND</i> (Brandenburg & Putz, 2012)'
_computing_publication_material 'Bruker <i>SHELXTL</i> (Bruker, 2000a)'
_computing_structure_refinement '<i>SHELXL-2013</i> (Sheldrick, 2013)'
_computing_structure_solution '<i>SHELXS-97</i> (Sheldrick, 2008)'
_diffrn_ambient_temperature 100(2)
_diffrn_measured_fraction_theta_full 0.993
_diffrn_measured_fraction_theta_max 0.986
_diffrn_measurement_device_type 'Bruker-AXS Smart APEX CCD area detector'
_diffrn_measurement_method 'phi and omega scans'
_diffrn_radiation_monochromator graphite
_diffrn_radiation_source 'fine-focus sealed tube'
_diffrn_radiation_type MoK\a
_diffrn_radiation_wavelength 0.71073
_diffrn_reflns_av_R_equivalents 0.0248
_diffrn_reflns_av_unetI/netI 0.0531
_diffrn_reflns_Laue_measured_fraction_full 0.993
_diffrn_reflns_Laue_measured_fraction_max 0.986
_diffrn_reflns_limit_h_max 12
_diffrn_reflns_limit_h_min -12
_diffrn_reflns_limit_k_max 13
_diffrn_reflns_limit_k_min -13
_diffrn_reflns_limit_l_max 22
_diffrn_reflns_limit_l_min -22
_diffrn_reflns_number 27720
_diffrn_reflns_point_group_measured_fraction_full 0.942
_diffrn_reflns_point_group_measured_fraction_max 0.922
_diffrn_reflns_theta_full 27.000
_diffrn_reflns_theta_max 28.315
_diffrn_reflns_theta_min 2.255
_exptl_absorpt_coefficient_mu 2.305
_exptl_absorpt_correction_T_max 0.74
_exptl_absorpt_correction_T_min 0.64
_exptl_absorpt_correction_type multi-scan
_exptl_absorpt_process_details '<i>SADABS</i> (Sheldrick, 2002)'
_exptl_crystal_colour colourless
_exptl_crystal_density_diffrn 1.403
_exptl_crystal_density_method 'not measured'
_exptl_crystal_description block
_exptl_crystal_F_000 676
_exptl_crystal_size_max 0.198
_exptl_crystal_size_mid 0.153
_exptl_crystal_size_min 0.142
_exptl_transmission_factor_max 0.750
_exptl_transmission_factor_min 0.649
_refine_diff_density_max 0.909
_refine_diff_density_min -0.329
_refine_diff_density_rms 0.079
_refine_ls_abs_structure_details
;
 Flack x determined using 5960 quotients [(I+)-(I-)]/[(I+)+(I-)]
 (Parsons and Flack (2004), Acta Cryst. A60, s61).
;
_refine_ls_abs_structure_Flack 0.019(4)
_refine_ls_extinction_method none
_refine_ls_goodness_of_fit_ref 0.979
_refine_ls_hydrogen_treatment constr
_refine_ls_matrix_type full
_refine_ls_number_parameters 605
_refine_ls_number_reflns 14366
_refine_ls_number_restraints 3
_refine_ls_restrained_S_all 0.979
_refine_ls_R_factor_all 0.0295
_refine_ls_R_factor_gt 0.0272
_refine_ls_shift/su_max 0.001
_refine_ls_shift/su_mean 0.000
_refine_ls_structure_factor_coef Fsqd
_refine_ls_weighting_details 'w=1/[\s^2^(Fo^2^)+(0.0124P)^2^] where P=(Fo^2^+2Fc^2^)/3'
_refine_ls_weighting_scheme calc
_refine_ls_wR_factor_gt 0.0554
_refine_ls_wR_factor_ref 0.0560
_reflns_Friedel_coverage 0.870
_reflns_Friedel_fraction_full 0.889
_reflns_Friedel_fraction_max 0.858
_reflns_number_gt 13574
_reflns_number_total 14366
_reflns_threshold_expression 'I > 2\s(I)'
_cod_data_source_file c4dt00801d2.cif
_cod_data_source_block msb304
_cod_database_code 7031261
_shelx_space_group_comment
;
The symmetry employed for this shelxl refinement is uniquely defined
by the following loop, which should always be used as a source of
symmetry information in preference to the above space-group names.
They are only intended as comments.
;
_shelx_estimated_absorpt_t_min 0.658
_shelx_estimated_absorpt_t_max 0.735
_shelxl_version_number 2013-3

loop_
_space_group_symop_operation_xyz
'x, y, z'

loop_
_atom_site_label
_atom_site_type_symbol
_atom_site_fract_x
_atom_site_fract_y
_atom_site_fract_z
_atom_site_U_iso_or_equiv
_atom_site_adp_type
_atom_site_occupancy
_atom_site_site_symmetry_order
_atom_site_calc_flag
_atom_site_refinement_flags_posn
_atom_site_refinement_flags_adp
I1 I 0.32668(2) 0.70794(2) 0.91567(2) 0.01757(7) Uani 1 1 d . .
I2 I 0.91256(2) 0.25098(2) 0.14438(2) 0.01805(7) Uani 1 1 d . .
Se1 Se 0.48710(5) 0.56145(4) 0.39217(3) 0.02157(10) Uani 1 1 d . .
P1 P 0.32779(11) 0.43519(10) 0.31448(7) 0.0134(2) Uani 1 1 d . .
P2 P 0.38752(11) 0.24254(10) 0.23427(7) 0.0144(2) Uani 1 1 d . .
N1 N 0.3497(4) 0.3946(3) 0.2183(2) 0.0144(7) Uani 1 1 d . .
N2 N 0.3497(4) 0.2735(3) 0.3251(2) 0.0148(7) Uani 1 1 d . .
N3 N 0.1568(4) 0.4675(3) 0.3064(2) 0.0156(7) Uani 1 1 d . .
H3N H 0.0813 0.4248 0.2677 0.019 Uiso 1 1 d R U
N4 N 0.2769(4) 0.1405(3) 0.1720(2) 0.0180(8) Uani 1 1 d . .
H4N H 0.1835 0.1649 0.1698 0.022 Uiso 1 1 d R U
C1 C 0.3647(5) 0.4767(4) 0.1496(3) 0.0167(9) Uani 1 1 d . .
C2 C 0.5230(6) 0.5322(5) 0.1656(3) 0.0306(12) Uani 1 1 d . .
H2A H 0.5509 0.5806 0.2198 0.046 Uiso 1 1 calc R U
H2B H 0.5300 0.5901 0.1223 0.046 Uiso 1 1 calc R U
H2C H 0.5899 0.4618 0.1652 0.046 Uiso 1 1 calc R U
C3 C 0.3224(6) 0.3945(5) 0.0681(3) 0.0265(10) Uani 1 1 d . .
H3A H 0.3932 0.3268 0.0694 0.040 Uiso 1 1 calc R U
H3B H 0.3240 0.4490 0.0223 0.040 Uiso 1 1 calc R U
H3C H 0.2227 0.3549 0.0602 0.040 Uiso 1 1 calc R U
C4 C 0.2571(6) 0.5851(5) 0.1457(3) 0.0321(12) Uani 1 1 d . .
H4A H 0.1568 0.5478 0.1395 0.048 Uiso 1 1 calc R U
H4B H 0.2588 0.6360 0.0983 0.048 Uiso 1 1 calc R U
H4C H 0.2867 0.6410 0.1969 0.048 Uiso 1 1 calc R U
C5 C 0.3720(5) 0.1967(4) 0.4000(3) 0.0223(10) Uani 1 1 d . .
C6 C 0.3336(6) 0.0544(4) 0.3701(3) 0.0297(11) Uani 1 1 d . .
H6A H 0.2329 0.0455 0.3340 0.044 Uiso 1 1 calc R U
H6B H 0.3397 0.0026 0.4180 0.044 Uiso 1 1 calc R U
H6C H 0.4037 0.0242 0.3392 0.044 Uiso 1 1 calc R U
C7 C 0.2663(6) 0.2437(5) 0.4504(3) 0.0289(11) Uani 1 1 d . .
H7A H 0.2935 0.3338 0.4708 0.043 Uiso 1 1 calc R U
H7B H 0.2727 0.1902 0.4975 0.043 Uiso 1 1 calc R U
H7C H 0.1647 0.2375 0.4153 0.043 Uiso 1 1 calc R U
C8 C 0.5316(6) 0.2135(5) 0.4525(3) 0.0358(13) Uani 1 1 d . .
H8A H 0.5981 0.1778 0.4209 0.054 Uiso 1 1 calc R U
H8B H 0.5415 0.1681 0.5033 0.054 Uiso 1 1 calc R U
H8C H 0.5578 0.3056 0.4669 0.054 Uiso 1 1 calc R U
C9 C 0.0808(5) 0.5709(5) 0.3445(3) 0.0198(10) Uani 1 1 d . .
C10 C 0.1163(5) 0.5640(5) 0.4381(3) 0.0296(11) Uani 1 1 d . .
H10A H 0.0866 0.4780 0.4514 0.044 Uiso 1 1 calc R U
H10B H 0.0623 0.6291 0.4616 0.044 Uiso 1 1 calc R U
H10C H 0.2230 0.5804 0.4617 0.044 Uiso 1 1 calc R U
C11 C -0.0846(5) 0.5425(5) 0.3080(3) 0.0316(12) Uani 1 1 d . .
H11A H -0.1080 0.5474 0.2478 0.047 Uiso 1 1 calc R U
H11B H -0.1400 0.6060 0.3318 0.047 Uiso 1 1 calc R U
H11C H -0.1120 0.4557 0.3211 0.047 Uiso 1 1 calc R U
C12 C 0.1244(6) 0.7050(5) 0.3225(3) 0.0336(12) Uani 1 1 d . .
H12A H 0.2319 0.7206 0.3424 0.050 Uiso 1 1 calc R U
H12B H 0.0748 0.7703 0.3489 0.050 Uiso 1 1 calc R U
H12C H 0.0946 0.7101 0.2623 0.050 Uiso 1 1 calc R U
C13 C 0.2801(5) 0.0209(4) 0.1168(3) 0.0254(10) Uani 1 1 d . .
C14 C 0.1608(6) -0.0727(5) 0.1295(5) 0.0505(17) Uani 1 1 d . .
H14A H 0.1562 -0.1514 0.0936 0.076 Uiso 1 1 calc R U
H14B H 0.0650 -0.0327 0.1155 0.076 Uiso 1 1 calc R U
H14C H 0.1842 -0.0944 0.1875 0.076 Uiso 1 1 calc R U
C15 C 0.4259(6) -0.0381(6) 0.1342(4) 0.0508(17) Uani 1 1 d . .
H15A H 0.5001 0.0229 0.1234 0.076 Uiso 1 1 calc R U
H15B H 0.4192 -0.1171 0.0983 0.076 Uiso 1 1 calc R U
H15C H 0.4549 -0.0590 0.1924 0.076 Uiso 1 1 calc R U
C16 C 0.2310(8) 0.0572(6) 0.0262(4) 0.0492(16) Uani 1 1 d . .
H16A H 0.3073 0.1149 0.0143 0.074 Uiso 1 1 calc R U
H16B H 0.1377 0.1011 0.0175 0.074 Uiso 1 1 calc R U
H16C H 0.2169 -0.0212 -0.0109 0.074 Uiso 1 1 calc R U
C17 C 0.5765(5) 0.2127(4) 0.2449(3) 0.0223(10) Uani 1 1 d . .
H17A H 0.5956 0.1255 0.2630 0.033 Uiso 1 1 calc R U
H17B H 0.6383 0.2758 0.2861 0.033 Uiso 1 1 calc R U
H17C H 0.6004 0.2205 0.1915 0.033 Uiso 1 1 calc R U
Se2 Se 0.63828(5) 0.98406(5) 0.65482(3) 0.02824(12) Uani 1 1 d . .
P3 P 0.56259(11) 0.86883(11) 0.73513(7) 0.0159(2) Uani 1 1 d . .
P4 P 0.72775(12) 0.73379(11) 0.83506(7) 0.0158(2) Uani 1 1 d . .
N5 N 0.6575(4) 0.8784(3) 0.8371(2) 0.0162(7) Uani 1 1 d . .
N6 N 0.6199(4) 0.7142(3) 0.7395(2) 0.0176(8) Uani 1 1 d . .
N7 N 0.3870(4) 0.8723(4) 0.7300(2) 0.0174(7) Uani 1 1 d . .
H7N H 0.3602 0.8295 0.7705 0.021 Uiso 1 1 d R U
N8 N 0.6905(4) 0.6404(3) 0.9007(2) 0.0177(8) Uani 1 1 d . .
H8N H 0.5982 0.6629 0.9029 0.021 Uiso 1 1 d R U
C18 C 0.6947(5) 0.9906(4) 0.9004(3) 0.0235(10) Uani 1 1 d . .
C19 C 0.5568(6) 1.0667(5) 0.8936(3) 0.0330(12) Uani 1 1 d . .
H19A H 0.5270 1.1001 0.8385 0.049 Uiso 1 1 calc R U
H19B H 0.5778 1.1388 0.9359 0.049 Uiso 1 1 calc R U
H19C H 0.4765 1.0102 0.9022 0.049 Uiso 1 1 calc R U
C20 C 0.7402(6) 0.9368(5) 0.9863(3) 0.0341(13) Uani 1 1 d . .
H20A H 0.6601 0.8791 0.9939 0.051 Uiso 1 1 calc R U
H20B H 0.7596 1.0083 1.0290 0.051 Uiso 1 1 calc R U
H20C H 0.8300 0.8888 0.9909 0.051 Uiso 1 1 calc R U
C21 C 0.8210(6) 1.0755(5) 0.8857(3) 0.0383(13) Uani 1 1 d . .
H21A H 0.9061 1.0230 0.8855 0.057 Uiso 1 1 calc R U
H21B H 0.8496 1.1444 0.9300 0.057 Uiso 1 1 calc R U
H21C H 0.7884 1.1136 0.8321 0.057 Uiso 1 1 calc R U
C22 C 0.6093(5) 0.6097(5) 0.6733(3) 0.0276(11) Uani 1 1 d . .
C23 C 0.4549(5) 0.6088(5) 0.6146(3) 0.0316(11) Uani 1 1 d . .
H23A H 0.3803 0.6011 0.6463 0.047 Uiso 1 1 calc R U
H23B H 0.4418 0.5354 0.5735 0.047 Uiso 1 1 calc R U
H23C H 0.4437 0.6893 0.5862 0.047 Uiso 1 1 calc R U
C24 C 0.7271(6) 0.6324(6) 0.6259(3) 0.0438(15) Uani 1 1 d . .
H24A H 0.7175 0.7180 0.6038 0.066 Uiso 1 1 calc R U
H24B H 0.7137 0.5663 0.5801 0.066 Uiso 1 1 calc R U
H24C H 0.8257 0.6276 0.6634 0.066 Uiso 1 1 calc R U
C25 C 0.6261(7) 0.4811(5) 0.7133(3) 0.0447(15) Uani 1 1 d . .
H25A H 0.7249 0.4796 0.7511 0.067 Uiso 1 1 calc R U
H25B H 0.6132 0.4107 0.6702 0.067 Uiso 1 1 calc R U
H25C H 0.5509 0.4702 0.7444 0.067 Uiso 1 1 calc R U
C26 C 0.2611(5) 0.9369(5) 0.6759(3) 0.0245(10) Uani 1 1 d . .
C27 C 0.2855(6) 1.0829(5) 0.6850(3) 0.0334(12) Uani 1 1 d . .
H27A H 0.2922 1.1134 0.7425 0.050 Uiso 1 1 calc R U
H27B H 0.2024 1.1220 0.6480 0.050 Uiso 1 1 calc R U
H27C H 0.3777 1.1073 0.6706 0.050 Uiso 1 1 calc R U
C28 C 0.1260(5) 0.8975(6) 0.7073(3) 0.0366(13) Uani 1 1 d . .
H28A H 0.1143 0.8032 0.7048 0.055 Uiso 1 1 calc R U
H28B H 0.0370 0.9322 0.6724 0.055 Uiso 1 1 calc R U
H28C H 0.1405 0.9321 0.7647 0.055 Uiso 1 1 calc R U
C29 C 0.2346(5) 0.8878(5) 0.5855(3) 0.0314(12) Uani 1 1 d . .
H29A H 0.3242 0.9049 0.5667 0.047 Uiso 1 1 calc R U
H29B H 0.1523 0.9321 0.5516 0.047 Uiso 1 1 calc R U
H29C H 0.2103 0.7947 0.5802 0.047 Uiso 1 1 calc R U
C30 C 0.7670(4) 0.5448(4) 0.9601(3) 0.0174(9) Uani 1 1 d . .
C31 C 0.6516(5) 0.4366(4) 0.9554(3) 0.0257(10) Uani 1 1 d . .
H31A H 0.5629 0.4722 0.9674 0.039 Uiso 1 1 calc R U
H31B H 0.6915 0.3742 0.9961 0.039 Uiso 1 1 calc R U
H31C H 0.6257 0.3933 0.8997 0.039 Uiso 1 1 calc R U
C32 C 0.9022(5) 0.4913(5) 0.9372(3) 0.0305(13) Uani 1 1 d . .
H32A H 0.8749 0.4583 0.8790 0.046 Uiso 1 1 calc R U
H32B H 0.9387 0.4212 0.9725 0.046 Uiso 1 1 calc R U
H32C H 0.9799 0.5601 0.9453 0.046 Uiso 1 1 calc R U
C33 C 0.8121(5) 0.6114(5) 1.0470(3) 0.0252(10) Uani 1 1 d . .
H33A H 0.8896 0.6787 1.0496 0.038 Uiso 1 1 calc R U
H33B H 0.8498 0.5479 1.0873 0.038 Uiso 1 1 calc R U
H33C H 0.7259 0.6505 1.0598 0.038 Uiso 1 1 calc R U
C34 C 0.9186(5) 0.7405(5) 0.8378(3) 0.0294(12) Uani 1 1 d . .
H34A H 0.9767 0.7664 0.8942 0.044 Uiso 1 1 calc R U
H34B H 0.9378 0.8036 0.7998 0.044 Uiso 1 1 calc R U
H34C H 0.9469 0.6552 0.8209 0.044 Uiso 1 1 calc R U
C35 C 0.0841(5) 0.3345(5) 0.7581(3) 0.0262(10) Uani 1 1 d . .
C36 C 0.1358(6) 0.4319(5) 0.7187(3) 0.0323(13) Uani 1 1 d . .
H36 H 0.2156 0.4885 0.7487 0.039 Uiso 1 1 calc R U
C37 C 0.0725(6) 0.4483(5) 0.6351(3) 0.0381(13) Uani 1 1 d . .
H37 H 0.1108 0.5145 0.6082 0.046 Uiso 1 1 calc R U
C38 C -0.0457(5) 0.3688(5) 0.5917(3) 0.0304(11) Uani 1 1 d . .
H38 H -0.0895 0.3807 0.5350 0.036 Uiso 1 1 calc R U
C39 C -0.0997(5) 0.2731(5) 0.6301(3) 0.0279(11) Uani 1 1 d . .
H39 H -0.1813 0.2182 0.6001 0.033 Uiso 1 1 calc R U
C40 C -0.0358(5) 0.2557(5) 0.7128(3) 0.0275(11) Uani 1 1 d . .
H40 H -0.0745 0.1888 0.7390 0.033 Uiso 1 1 calc R U
C41 C 0.1568(6) 0.3137(6) 0.8469(3) 0.0375(13) Uani 1 1 d . .
H41A H 0.2454 0.2645 0.8499 0.056 Uiso 1 1 calc R U
H41B H 0.0875 0.2655 0.8709 0.056 Uiso 1 1 calc R U
H41C H 0.1850 0.3974 0.8780 0.056 Uiso 1 1 calc R U
C42 C 0.7976(5) 0.9203(4) 0.3034(3) 0.0201(9) Uani 1 1 d . .
C43 C 0.7126(5) 0.8485(4) 0.3441(3) 0.0248(10) Uani 1 1 d . .
H43 H 0.6468 0.7804 0.3144 0.030 Uiso 1 1 calc R U
C44 C 0.7230(5) 0.8753(5) 0.4272(3) 0.0289(11) Uani 1 1 d . .
H44 H 0.6646 0.8253 0.4543 0.035 Uiso 1 1 calc R U
C45 C 0.8170(5) 0.9735(5) 0.4712(3) 0.0279(11) Uani 1 1 d . .
H45 H 0.8249 0.9904 0.5286 0.033 Uiso 1 1 calc R U
C46 C 0.9010(5) 1.0485(5) 0.4312(3) 0.0267(10) Uani 1 1 d . .
H46 H 0.9654 1.1174 0.4610 0.032 Uiso 1 1 calc R U
C47 C 0.8893(5) 1.0212(5) 0.3473(3) 0.0227(10) Uani 1 1 d . .
H47 H 0.9454 1.0727 0.3197 0.027 Uiso 1 1 calc R U
C48 C 0.7931(5) 0.8869(5) 0.2136(3) 0.0271(10) Uani 1 1 d . .
H48A H 0.8836 0.8446 0.2102 0.041 Uiso 1 1 calc R U
H48B H 0.7857 0.9660 0.1838 0.041 Uiso 1 1 calc R U
H48C H 0.7069 0.8285 0.1887 0.041 Uiso 1 1 calc R U

loop_
_atom_site_aniso_label
_atom_site_aniso_U_11
_atom_site_aniso_U_22
_atom_site_aniso_U_33
_atom_site_aniso_U_23
_atom_site_aniso_U_13
_atom_site_aniso_U_12
I1 0.01445(12) 0.01993(15) 0.01963(14) 0.00387(11) 0.00625(11) 0.00078(11)
I2 0.01450(13) 0.01733(15) 0.02112(15) -0.00066(11) 0.00281(11) 0.00025(10)
Se1 0.0191(2) 0.0257(2) 0.0176(2) -0.00281(18) 0.00257(17) -0.00792(18)
P1 0.0129(5) 0.0157(5) 0.0113(5) 0.0017(4) 0.0025(4) -0.0011(4)
P2 0.0123(5) 0.0144(5) 0.0171(6) 0.0030(4) 0.0043(4) 0.0012(4)
N1 0.0174(16) 0.0152(18) 0.0120(17) 0.0000(14) 0.0068(14) -0.0009(14)
N2 0.0167(16) 0.0153(18) 0.0130(17) 0.0039(14) 0.0042(14) 0.0008(13)
N3 0.0128(16) 0.0188(18) 0.0131(17) -0.0031(14) 0.0004(14) 0.0002(13)
N4 0.0152(16) 0.0146(18) 0.025(2) -0.0008(15) 0.0067(15) 0.0031(14)
C1 0.023(2) 0.014(2) 0.015(2) 0.0055(17) 0.0065(18) 0.0007(17)
C2 0.036(3) 0.034(3) 0.024(3) 0.003(2) 0.013(2) -0.014(2)
C3 0.039(3) 0.025(3) 0.016(2) 0.0013(19) 0.010(2) -0.003(2)
C4 0.049(3) 0.025(3) 0.029(3) 0.015(2) 0.019(2) 0.012(2)
C5 0.022(2) 0.022(2) 0.021(2) 0.0115(19) 0.0010(18) -0.0003(18)
C6 0.040(3) 0.020(2) 0.034(3) 0.014(2) 0.016(2) 0.007(2)
C7 0.038(3) 0.030(3) 0.021(2) 0.011(2) 0.011(2) 0.002(2)
C8 0.032(3) 0.043(3) 0.029(3) 0.018(2) -0.004(2) 0.003(2)
C9 0.020(2) 0.022(3) 0.017(2) -0.0025(19) 0.0049(18) 0.0064(18)
C10 0.029(3) 0.043(3) 0.017(2) -0.005(2) 0.008(2) 0.009(2)
C11 0.020(2) 0.040(3) 0.032(3) -0.014(2) 0.002(2) 0.006(2)
C12 0.037(3) 0.021(3) 0.045(3) 0.001(2) 0.014(3) 0.008(2)
C13 0.034(3) 0.015(2) 0.029(3) -0.0024(19) 0.011(2) 0.0028(19)
C14 0.034(3) 0.027(3) 0.089(5) -0.022(3) 0.018(3) -0.003(2)
C15 0.039(3) 0.044(4) 0.062(4) -0.021(3) 0.003(3) 0.014(3)
C16 0.074(4) 0.032(3) 0.036(3) -0.010(3) 0.004(3) 0.012(3)
C17 0.011(2) 0.024(2) 0.033(3) 0.002(2) 0.0077(19) 0.0017(18)
Se2 0.0242(2) 0.0410(3) 0.0228(2) 0.0152(2) 0.0099(2) -0.0023(2)
P3 0.0145(5) 0.0211(6) 0.0122(5) 0.0036(4) 0.0037(4) -0.0004(4)
P4 0.0104(5) 0.0247(6) 0.0122(5) 0.0019(4) 0.0025(4) 0.0007(4)
N5 0.0187(17) 0.0169(18) 0.0126(17) 0.0025(14) 0.0033(14) -0.0022(14)
N6 0.0186(17) 0.023(2) 0.0122(17) 0.0000(15) 0.0050(15) 0.0034(15)
N7 0.0139(16) 0.023(2) 0.0159(18) 0.0067(15) 0.0043(14) 0.0027(14)
N8 0.0124(16) 0.024(2) 0.0177(19) 0.0047(15) 0.0052(14) 0.0044(14)
C18 0.030(2) 0.022(2) 0.016(2) -0.0006(18) 0.0027(19) -0.0103(19)
C19 0.043(3) 0.021(3) 0.034(3) -0.007(2) 0.010(2) 0.001(2)
C20 0.058(3) 0.025(3) 0.016(2) -0.003(2) 0.004(2) -0.013(2)
C21 0.042(3) 0.036(3) 0.034(3) 0.008(2) 0.005(2) -0.022(2)
C22 0.032(3) 0.032(3) 0.019(2) -0.002(2) 0.006(2) 0.011(2)
C23 0.031(3) 0.034(3) 0.024(3) -0.008(2) -0.001(2) 0.004(2)
C24 0.033(3) 0.073(4) 0.028(3) -0.009(3) 0.012(2) 0.017(3)
C25 0.070(4) 0.032(3) 0.025(3) -0.010(2) -0.002(3) 0.020(3)
C26 0.022(2) 0.032(3) 0.022(2) 0.011(2) 0.007(2) 0.009(2)
C27 0.037(3) 0.035(3) 0.033(3) 0.014(2) 0.013(2) 0.016(2)
C28 0.018(2) 0.057(4) 0.039(3) 0.020(3) 0.009(2) 0.014(2)
C29 0.023(2) 0.046(3) 0.022(3) 0.007(2) -0.002(2) 0.012(2)
C30 0.018(2) 0.020(2) 0.013(2) 0.0048(17) 0.0012(17) 0.0065(17)
C31 0.026(2) 0.020(2) 0.029(3) 0.009(2) 0.002(2) 0.0033(19)
C32 0.025(3) 0.042(3) 0.028(3) 0.014(2) 0.008(2) 0.017(2)
C33 0.030(2) 0.027(3) 0.017(2) 0.0036(19) 0.004(2) 0.001(2)
C34 0.016(2) 0.045(3) 0.030(3) 0.012(2) 0.009(2) 0.002(2)
C35 0.027(2) 0.029(3) 0.023(2) 0.000(2) 0.008(2) 0.007(2)
C36 0.033(3) 0.032(3) 0.028(3) -0.005(2) 0.006(2) -0.013(2)
C37 0.048(3) 0.038(3) 0.028(3) 0.004(2) 0.012(3) -0.011(3)
C38 0.032(3) 0.034(3) 0.025(3) 0.002(2) 0.006(2) 0.003(2)
C39 0.019(2) 0.028(3) 0.036(3) -0.006(2) 0.010(2) -0.0033(19)
C40 0.026(2) 0.026(3) 0.034(3) 0.002(2) 0.014(2) 0.001(2)
C41 0.042(3) 0.044(3) 0.026(3) 0.000(2) 0.006(2) 0.008(3)
C42 0.018(2) 0.019(2) 0.023(2) 0.0047(18) 0.0050(18) 0.0094(17)
C43 0.025(2) 0.019(2) 0.031(3) 0.000(2) 0.010(2) 0.0010(19)
C44 0.033(3) 0.026(3) 0.032(3) 0.009(2) 0.015(2) 0.000(2)
C45 0.028(2) 0.035(3) 0.024(3) 0.004(2) 0.011(2) 0.008(2)
C46 0.022(2) 0.028(3) 0.028(3) -0.001(2) 0.005(2) -0.0006(19)
C47 0.019(2) 0.027(3) 0.024(2) 0.009(2) 0.0078(19) 0.0029(19)
C48 0.027(2) 0.033(3) 0.023(2) 0.004(2) 0.009(2) 0.005(2)

loop_
_atom_type_symbol
_atom_type_description
_atom_type_scat_dispersion_real
_atom_type_scat_dispersion_imag
_atom_type_scat_source
C C 0.0033 0.0016 'International Tables Vol C Tables 4.2.6.8 and 6.1.1.4'
H H 0.0000 0.0000 'International Tables Vol C Tables 4.2.6.8 and 6.1.1.4'
N N 0.0061 0.0033 'International Tables Vol C Tables 4.2.6.8 and 6.1.1.4'
P P 0.1023 0.0942 'International Tables Vol C Tables 4.2.6.8 and 6.1.1.4'
Se Se -0.0929 2.2259 'International Tables Vol C Tables 4.2.6.8 and 6.1.1.4'
I I -0.4742 1.8119 'International Tables Vol C Tables 4.2.6.8 and 6.1.1.4'

loop_
_geom_angle_atom_site_label_1
_geom_angle_atom_site_label_2
_geom_angle_atom_site_label_3
_geom_angle
N3 P1 N1 108.81(17)
N3 P1 N2 110.04(17)
N1 P1 N2 81.95(16)
N3 P1 Se1 116.48(13)
N1 P1 Se1 117.60(12)
N2 P1 Se1 116.97(12)
N4 P2 N1 114.10(18)
N4 P2 N2 115.72(18)
N1 P2 N2 85.12(17)
N4 P2 C17 113.6(2)
N1 P2 C17 113.1(2)
N2 P2 C17 112.2(2)
C1 N1 P2 131.2(3)
C1 N1 P1 131.0(3)
P2 N1 P1 96.53(18)
C5 N2 P2 131.1(3)
C5 N2 P1 130.8(3)
P2 N2 P1 95.86(17)
C9 N3 P1 134.4(3)
C9 N3 H3N 103.5
P1 N3 H3N 121.7
C13 N4 P2 140.1(3)
C13 N4 H4N 112.9
P2 N4 H4N 107.0
N1 C1 C2 110.2(4)
N1 C1 C3 108.9(4)
C2 C1 C3 110.2(4)
N1 C1 C4 108.0(4)
C2 C1 C4 110.5(4)
C3 C1 C4 109.0(4)
C1 C2 H2A 109.5
C1 C2 H2B 109.5
H2A C2 H2B 109.5
C1 C2 H2C 109.5
H2A C2 H2C 109.5
H2B C2 H2C 109.5
C1 C3 H3A 109.5
C1 C3 H3B 109.5
H3A C3 H3B 109.5
C1 C3 H3C 109.5
H3A C3 H3C 109.5
H3B C3 H3C 109.5
C1 C4 H4A 109.5
C1 C4 H4B 109.5
H4A C4 H4B 109.5
C1 C4 H4C 109.5
H4A C4 H4C 109.5
H4B C4 H4C 109.5
N2 C5 C7 107.8(3)
N2 C5 C8 111.0(4)
C7 C5 C8 110.1(4)
N2 C5 C6 107.8(4)
C7 C5 C6 110.0(4)
C8 C5 C6 110.2(4)
C5 C6 H6A 109.5
C5 C6 H6B 109.5
H6A C6 H6B 109.5
C5 C6 H6C 109.5
H6A C6 H6C 109.5
H6B C6 H6C 109.5
C5 C7 H7A 109.5
C5 C7 H7B 109.5
H7A C7 H7B 109.5
C5 C7 H7C 109.5
H7A C7 H7C 109.5
H7B C7 H7C 109.5
C5 C8 H8A 109.5
C5 C8 H8B 109.5
H8A C8 H8B 109.5
C5 C8 H8C 109.5
H8A C8 H8C 109.5
H8B C8 H8C 109.5
N3 C9 C10 110.6(4)
N3 C9 C11 105.9(4)
C10 C9 C11 109.3(4)
N3 C9 C12 111.2(4)
C10 C9 C12 110.3(4)
C11 C9 C12 109.5(4)
C9 C10 H10A 109.5
C9 C10 H10B 109.5
H10A C10 H10B 109.5
C9 C10 H10C 109.5
H10A C10 H10C 109.5
H10B C10 H10C 109.5
C9 C11 H11A 109.5
C9 C11 H11B 109.5
H11A C11 H11B 109.5
C9 C11 H11C 109.5
H11A C11 H11C 109.5
H11B C11 H11C 109.5
C9 C12 H12A 109.5
C9 C12 H12B 109.5
H12A C12 H12B 109.5
C9 C12 H12C 109.5
H12A C12 H12C 109.5
H12B C12 H12C 109.5
C15 C13 N4 113.6(4)
C15 C13 C14 111.1(5)
N4 C13 C14 106.2(4)
C15 C13 C16 111.3(5)
N4 C13 C16 107.8(4)
C14 C13 C16 106.5(5)
C13 C14 H14A 109.5
C13 C14 H14B 109.5
H14A C14 H14B 109.5
C13 C14 H14C 109.5
H14A C14 H14C 109.5
H14B C14 H14C 109.5
C13 C15 H15A 109.5
C13 C15 H15B 109.5
H15A C15 H15B 109.5
C13 C15 H15C 109.5
H15A C15 H15C 109.5
H15B C15 H15C 109.5
C13 C16 H16A 109.5
C13 C16 H16B 109.5
H16A C16 H16B 109.5
C13 C16 H16C 109.5
H16A C16 H16C 109.5
H16B C16 H16C 109.5
P2 C17 H17A 109.5
P2 C17 H17B 109.5
H17A C17 H17B 109.5
P2 C17 H17C 109.5
H17A C17 H17C 109.5
H17B C17 H17C 109.5
N7 P3 N5 108.41(18)
N7 P3 N6 111.15(19)
N5 P3 N6 82.26(17)
N7 P3 Se2 115.70(14)
N5 P3 Se2 118.37(13)
N6 P3 Se2 116.37(13)
N8 P4 N6 116.34(19)
N8 P4 N5 114.52(18)
N6 P4 N5 85.25(18)
N8 P4 C34 112.2(2)
N6 P4 C34 112.7(2)
N5 P4 C34 113.4(2)
C18 N5 P4 131.4(3)
C18 N5 P3 131.2(3)
P4 N5 P3 95.85(18)
C22 N6 P4 131.0(3)
C22 N6 P3 131.3(3)
P4 N6 P3 95.84(18)
C26 N7 P3 133.7(3)
C26 N7 H7N 113.0
P3 N7 H7N 113.2
C30 N8 P4 138.8(3)
C30 N8 H8N 118.3
P4 N8 H8N 102.6
N5 C18 C19 108.2(4)
N5 C18 C21 110.2(4)
C19 C18 C21 110.7(4)
N5 C18 C20 107.9(4)
C19 C18 C20 109.5(4)
C21 C18 C20 110.3(4)
C18 C19 H19A 109.5
C18 C19 H19B 109.5
H19A C19 H19B 109.5
C18 C19 H19C 109.5
H19A C19 H19C 109.5
H19B C19 H19C 109.5
C18 C20 H20A 109.5
C18 C20 H20B 109.5
H20A C20 H20B 109.5
C18 C20 H20C 109.5
H20A C20 H20C 109.5
H20B C20 H20C 109.5
C18 C21 H21A 109.5
C18 C21 H21B 109.5
H21A C21 H21B 109.5
C18 C21 H21C 109.5
H21A C21 H21C 109.5
H21B C21 H21C 109.5
N6 C22 C25 108.4(4)
N6 C22 C23 107.9(4)
C25 C22 C23 108.2(5)
N6 C22 C24 110.7(4)
C25 C22 C24 111.3(4)
C23 C22 C24 110.2(4)
C22 C23 H23A 109.5
C22 C23 H23B 109.5
H23A C23 H23B 109.5
C22 C23 H23C 109.5
H23A C23 H23C 109.5
H23B C23 H23C 109.5
C22 C24 H24A 109.5
C22 C24 H24B 109.5
H24A C24 H24B 109.5
C22 C24 H24C 109.5
H24A C24 H24C 109.5
H24B C24 H24C 109.5
C22 C25 H25A 109.5
C22 C25 H25B 109.5
H25A C25 H25B 109.5
C22 C25 H25C 109.5
H25A C25 H25C 109.5
H25B C25 H25C 109.5
N7 C26 C27 111.6(4)
N7 C26 C29 111.3(4)
C27 C26 C29 110.7(4)
N7 C26 C28 104.5(4)
C27 C26 C28 109.6(4)
C29 C26 C28 109.0(4)
C26 C27 H27A 109.5
C26 C27 H27B 109.5
H27A C27 H27B 109.5
C26 C27 H27C 109.5
H27A C27 H27C 109.5
H27B C27 H27C 109.5
C26 C28 H28A 109.5
C26 C28 H28B 109.5
H28A C28 H28B 109.5
C26 C28 H28C 109.5
H28A C28 H28C 109.5
H28B C28 H28C 109.5
C26 C29 H29A 109.5
C26 C29 H29B 109.5
H29A C29 H29B 109.5
C26 C29 H29C 109.5
H29A C29 H29C 109.5
H29B C29 H29C 109.5
N8 C30 C31 105.2(3)
N8 C30 C32 113.0(4)
C31 C30 C32 109.9(4)
N8 C30 C33 108.3(3)
C31 C30 C33 110.5(4)
C32 C30 C33 109.9(4)
C30 C31 H31A 109.5
C30 C31 H31B 109.5
H31A C31 H31B 109.5
C30 C31 H31C 109.5
H31A C31 H31C 109.5
H31B C31 H31C 109.5
C30 C32 H32A 109.5
C30 C32 H32B 109.5
H32A C32 H32B 109.5
C30 C32 H32C 109.5
H32A C32 H32C 109.5
H32B C32 H32C 109.5
C30 C33 H33A 109.5
C30 C33 H33B 109.5
H33A C33 H33B 109.5
C30 C33 H33C 109.5
H33A C33 H33C 109.5
H33B C33 H33C 109.5
P4 C34 H34A 109.5
P4 C34 H34B 109.5
H34A C34 H34B 109.5
P4 C34 H34C 109.5
H34A C34 H34C 109.5
H34B C34 H34C 109.5
C36 C35 C40 118.0(5)
C36 C35 C41 120.5(5)
C40 C35 C41 121.5(5)
C35 C36 C37 120.7(5)
C35 C36 H36 119.6
C37 C36 H36 119.6
C38 C37 C36 120.1(5)
C38 C37 H37 120.0
C36 C37 H37 120.0
C39 C38 C37 120.0(5)
C39 C38 H38 120.0
C37 C38 H38 120.0
C38 C39 C40 120.0(5)
C38 C39 H39 120.0
C40 C39 H39 120.0
C39 C40 C35 121.2(5)
C39 C40 H40 119.4
C35 C40 H40 119.4
C35 C41 H41A 109.5
C35 C41 H41B 109.5
H41A C41 H41B 109.5
C35 C41 H41C 109.5
H41A C41 H41C 109.5
H41B C41 H41C 109.5
C47 C42 C43 118.7(4)
C47 C42 C48 120.4(4)
C43 C42 C48 120.9(4)
C44 C43 C42 120.6(4)
C44 C43 H43 119.7
C42 C43 H43 119.7
C45 C44 C43 120.6(5)
C45 C44 H44 119.7
C43 C44 H44 119.7
C44 C45 C46 119.8(5)
C44 C45 H45 120.1
C46 C45 H45 120.1
C47 C46 C45 119.2(4)
C47 C46 H46 120.4
C45 C46 H46 120.4
C42 C47 C46 121.1(4)
C42 C47 H47 119.5
C46 C47 H47 119.5
C42 C48 H48A 109.5
C42 C48 H48B 109.5
H48A C48 H48B 109.5
C42 C48 H48C 109.5
H48A C48 H48C 109.5
H48B C48 H48C 109.5

loop_
_geom_bond_atom_site_label_1
_geom_bond_atom_site_label_2
_geom_bond_distance
Se1 P1 2.0797(11)
P1 N3 1.618(3)
P1 N1 1.703(3)
P1 N2 1.713(3)
P2 N4 1.592(4)
P2 N1 1.652(4)
P2 N2 1.660(3)
P2 C17 1.770(4)
N1 C1 1.498(6)
N2 C5 1.496(5)
N3 C9 1.506(5)
N3 H3N 0.9100
N4 C13 1.511(6)
N4 H4N 0.9100
C1 C2 1.522(6)
C1 C3 1.522(6)
C1 C4 1.529(6)
C2 H2A 0.9800
C2 H2B 0.9800
C2 H2C 0.9800
C3 H3A 0.9800
C3 H3B 0.9800
C3 H3C 0.9800
C4 H4A 0.9800
C4 H4B 0.9800
C4 H4C 0.9800
C5 C7 1.526(7)
C5 C8 1.527(6)
C5 C6 1.535(6)
C6 H6A 0.9800
C6 H6B 0.9800
C6 H6C 0.9800
C7 H7A 0.9800
C7 H7B 0.9800
C7 H7C 0.9800
C8 H8A 0.9800
C8 H8B 0.9800
C8 H8C 0.9800
C9 C10 1.521(6)
C9 C11 1.523(6)
C9 C12 1.528(7)
C10 H10A 0.9800
C10 H10B 0.9800
C10 H10C 0.9800
C11 H11A 0.9800
C11 H11B 0.9800
C11 H11C 0.9800
C12 H12A 0.9800
C12 H12B 0.9800
C12 H12C 0.9800
C13 C15 1.482(7)
C13 C14 1.515(7)
C13 C16 1.540(7)
C14 H14A 0.9800
C14 H14B 0.9800
C14 H14C 0.9800
C15 H15A 0.9800
C15 H15B 0.9800
C15 H15C 0.9800
C16 H16A 0.9800
C16 H16B 0.9800
C16 H16C 0.9800
C17 H17A 0.9800
C17 H17B 0.9800
C17 H17C 0.9800
Se2 P3 2.0808(12)
P3 N7 1.623(3)
P3 N5 1.706(3)
P3 N6 1.711(4)
P4 N8 1.598(4)
P4 N6 1.657(4)
P4 N5 1.662(4)
P4 C34 1.771(5)
N5 C18 1.500(5)
N6 C22 1.488(6)
N7 C26 1.497(5)
N7 H7N 0.9100
N8 C30 1.511(5)
N8 H8N 0.9099
C18 C19 1.519(7)
C18 C21 1.526(6)
C18 C20 1.533(6)
C19 H19A 0.9800
C19 H19B 0.9800
C19 H19C 0.9800
C20 H20A 0.9800
C20 H20B 0.9800
C20 H20C 0.9800
C21 H21A 0.9800
C21 H21B 0.9800
C21 H21C 0.9800
C22 C25 1.522(7)
C22 C23 1.526(6)
C22 C24 1.528(7)
C23 H23A 0.9800
C23 H23B 0.9800
C23 H23C 0.9800
C24 H24A 0.9800
C24 H24B 0.9800
C24 H24C 0.9800
C25 H25A 0.9800
C25 H25B 0.9800
C25 H25C 0.9800
C26 C27 1.519(7)
C26 C29 1.522(7)
C26 C28 1.535(7)
C27 H27A 0.9800
C27 H27B 0.9800
C27 H27C 0.9800
C28 H28A 0.9800
C28 H28B 0.9800
C28 H28C 0.9800
C29 H29A 0.9800
C29 H29B 0.9800
C29 H29C 0.9800
C30 C31 1.516(6)
C30 C32 1.522(6)
C30 C33 1.525(6)
C31 H31A 0.9800
C31 H31B 0.9800
C31 H31C 0.9800
C32 H32A 0.9800
C32 H32B 0.9800
C32 H32C 0.9800
C33 H33A 0.9800
C33 H33B 0.9800
C33 H33C 0.9800
C34 H34A 0.9800
C34 H34B 0.9800
C34 H34C 0.9800
C35 C36 1.375(7)
C35 C40 1.393(7)
C35 C41 1.500(7)
C36 C37 1.395(7)
C36 H36 0.9500
C37 C38 1.377(7)
C37 H37 0.9500
C38 C39 1.361(7)
C38 H38 0.9500
C39 C40 1.385(7)
C39 H39 0.9500
C40 H40 0.9500
C41 H41A 0.9800
C41 H41B 0.9800
C41 H41C 0.9800
C42 C47 1.381(6)
C42 C43 1.392(6)
C42 C48 1.511(6)
C43 C44 1.379(7)
C43 H43 0.9500
C44 C45 1.372(7)
C44 H44 0.9500
C45 C46 1.395(7)
C45 H45 0.9500
C46 C47 1.391(6)
C46 H46 0.9500
C47 H47 0.9500
C48 H48A 0.9800
C48 H48B 0.9800
C48 H48C 0.9800

loop_
_geom_hbond_atom_site_label_D
_geom_hbond_atom_site_label_H
_geom_hbond_atom_site_label_A
_geom_hbond_distance_DH
_geom_hbond_distance_HA
_geom_hbond_distance_DA
_geom_hbond_angle_DHA
_geom_hbond_site_symmetry_A
N3 H3N I2 0.91 2.78 3.668(3) 164 1_455
N4 H4N I2 0.91 2.65 3.559(3) 172 1_455
N7 H7N I1 0.91 2.88 3.775(4) 170 .
N8 H8N I1 0.91 2.65 3.561(3) 175 .
